data_1567772
loop_
_publ_author_name
'Sharma, Mahendra K.'
'Chabbra, Sonia'
'W\"olper, Christoph'
'Weinert, Hanns Micha'
'Reijerse, Edward'
'Schnegg, Alexander'
'Schulz, Stephan'

_publ_section_title
;
 Modulating the Frontier Orbitals of L(X)Ga-Substituted Diphosphenes
 [L(X)GaP]2 (X = Cl, Br) and their Facile Oxidation to Radical Cations
;
_journal_name_full 'Chemical Science'
_journal_paper_doi 10.1039/D2SC04207J
_journal_year 2022
_chemical_formula_sum 'C65 H94 Cl2 Ga2 N6 P2'
_chemical_formula_weight 1231.74
_space_group_crystal_system triclinic
_space_group_IT_number 2
_space_group_name_Hall '-P 1'
_space_group_name_H-M_alt 'P -1'
_atom_sites_solution_hydrogens geom
_atom_sites_solution_primary direct
_atom_sites_solution_secondary difmap
_audit_creation_method SHELXL-2017/1
_audit_update_record
;
2022-07-05 deposited with the CCDC.	2022-10-12 downloaded from the CCDC.
;
_cell_angle_alpha 83.603(4)
_cell_angle_beta 75.258(6)
_cell_angle_gamma 72.565(4)
_cell_formula_units_Z 4
_cell_length_a 14.863(2)
_cell_length_b 20.330(5)
_cell_length_c 25.712(6)
_cell_measurement_reflns_used 9899
_cell_measurement_temperature 100(2)
_cell_measurement_theta_max 29.26
_cell_measurement_theta_min 2.20
_cell_volume 7163(3)
_computing_cell_refinement 'BRUKER APEX3(v2019.1-0)'
_computing_data_collection 'BRUKER APEX3(v2019.1-0)'
_computing_data_reduction 'BRUKER APEX3(v2019.1-0)'
_computing_molecular_graphics 'ORTEP/PLATON (Spek)'
_computing_publication_material 'BRUKER AXS SHELXTL (c) 2008 / Vers. 2008/4'
_computing_structure_refinement 'SHELXL-2017/1 (Sheldrick, 2017)'
_computing_structure_solution 'BRUKER APEX3(v2019.1-0)'
_diffrn_ambient_temperature 100(2)
_diffrn_detector_area_resol_mean 512
_diffrn_measured_fraction_theta_full 0.999
_diffrn_measured_fraction_theta_max 0.997
_diffrn_measurement_device_type 'Bruker D8 KAPPA II (APEX II detector)'
_diffrn_measurement_method 'Data collection strategy APEX 3/QUEEN'
_diffrn_radiation_monochromator 'Triumph Goebel mirror'
_diffrn_radiation_source 'fine-focus sealed tube'
_diffrn_radiation_type MoK\a
_diffrn_radiation_wavelength 0.71073
_diffrn_reflns_av_R_equivalents 0.0782
_diffrn_reflns_av_unetI/netI 0.0640
_diffrn_reflns_Laue_measured_fraction_full 0.999
_diffrn_reflns_Laue_measured_fraction_max 0.997
_diffrn_reflns_limit_h_max 21
_diffrn_reflns_limit_h_min -21
_diffrn_reflns_limit_k_max 29
_diffrn_reflns_limit_k_min -29
_diffrn_reflns_limit_l_max 36
_diffrn_reflns_limit_l_min -36
_diffrn_reflns_number 264320
_diffrn_reflns_point_group_measured_fraction_full 0.999
_diffrn_reflns_point_group_measured_fraction_max 0.997
_diffrn_reflns_theta_full 25.242
_diffrn_reflns_theta_max 30.528
_diffrn_reflns_theta_min 1.639
_exptl_absorpt_coefficient_mu 0.910
_exptl_absorpt_correction_T_max 0.75
_exptl_absorpt_correction_T_min 0.70
_exptl_absorpt_correction_type multi-scan
_exptl_absorpt_process_details
; 
 SADABS
 R.H. Blessing, Acta Cryst. (1995) A51 33-38 
;
_exptl_crystal_colour orange
_exptl_crystal_density_diffrn 1.142
_exptl_crystal_description prism
_exptl_crystal_F_000 2608
_exptl_crystal_size_max 0.152
_exptl_crystal_size_mid 0.098
_exptl_crystal_size_min 0.094
_refine_diff_density_max 1.550
_refine_diff_density_min -0.921
_refine_diff_density_rms 0.082
_refine_ls_extinction_method none
_refine_ls_goodness_of_fit_ref 1.032
_refine_ls_hydrogen_treatment constr
_refine_ls_matrix_type full
_refine_ls_number_parameters 1435
_refine_ls_number_reflns 43665
_refine_ls_number_restraints 0
_refine_ls_restrained_S_all 1.032
_refine_ls_R_factor_all 0.0756
_refine_ls_R_factor_gt 0.0436
_refine_ls_shift/su_max 0.003
_refine_ls_shift/su_mean 0.000
_refine_ls_structure_factor_coef Fsqd
_refine_ls_weighting_details 'w=1/[\s^2^(Fo^2^)+(0.0568P)^2^] where P=(Fo^2^+2Fc^2^)/3'
_refine_ls_weighting_scheme calc
_refine_ls_wR_factor_gt 0.1016
_refine_ls_wR_factor_ref 0.1119
_reflns_Friedel_coverage 0.000
_reflns_number_gt 30501
_reflns_number_total 43665
_reflns_threshold_expression 'I > 2\s(I)'
_cod_data_source_file d2sc04207j2.cif
_cod_data_source_block mks_037am_sq
_cod_depositor_comments
;
The following automatic conversions were performed:

data item '_atom_sites_solution_secondary' value 'diffmap' was
changed to 'difmap'.

Automatic conversion script
Id: cif_fix_values 7556 2019-12-06 15:28:31Z antanas 
;
_cod_database_code 1567772
_shelx_shelxl_version_number 2017/1
_shelx_space_group_comment
;
The symmetry employed for this shelxl refinement is uniquely defined
by the following loop, which should always be used as a source of
symmetry information in preference to the above space-group names.
They are only intended as comments.
;
_shelx_estimated_absorpt_t_min 0.874
_shelx_estimated_absorpt_t_max 0.919

loop_
_space_group_symop_operation_xyz
'x, y, z'
'-x, -y, -z'

loop_
_atom_site_label
_atom_site_type_symbol
_atom_site_fract_x
_atom_site_fract_y
_atom_site_fract_z
_atom_site_U_iso_or_equiv
_atom_site_adp_type
_atom_site_occupancy
_atom_site_site_symmetry_order
_atom_site_calc_flag
_atom_site_refinement_flags_posn
_atom_site_refinement_flags_adp
_atom_site_refinement_flags_occupancy
_atom_site_disorder_assembly
_atom_site_disorder_group
Ga1_1 Ga 0.76529(2) 0.30388(2) 0.68895(2) 0.01298(5) Uani 1 1 d . . . . .
Ga2_1 Ga 0.94908(2) 0.31180(2) 0.47835(2) 0.01340(5) Uani 1 1 d . . . . .
Cl1_1 Cl 0.86377(4) 0.24692(3) 0.74149(2) 0.02164(11) Uani 1 1 d . . . . .
Cl2_1 Cl 0.95391(4) 0.42104(2) 0.48260(2) 0.01826(10) Uani 1 1 d . . . . .
P1_1 P 0.83203(4) 0.34684(3) 0.60471(2) 0.01362(10) Uani 1 1 d . . . . .
P2_1 P 0.88323(4) 0.25729(3) 0.55406(2) 0.01627(10) Uani 1 1 d . . . . .
N1_1 N 0.68052(11) 0.24476(8) 0.69617(6) 0.0141(3) Uani 1 1 d . . . . .
N2_1 N 0.67579(12) 0.37239(8) 0.74083(6) 0.0160(3) Uani 1 1 d . . . . .
N3_1 N 0.90563(12) 0.31669(9) 0.41077(7) 0.0169(3) Uani 1 1 d . . . . .
N4_1 N 1.08939(12) 0.27027(8) 0.44188(7) 0.0155(3) Uani 1 1 d . . . . .
N5_1 N 0.93854(12) 0.42728(8) 0.63035(7) 0.0173(3) Uani 1 1 d . . . . .
N6_1 N 1.01712(12) 0.32003(8) 0.63772(7) 0.0167(3) Uani 1 1 d . . . . .
C1_1 C 0.62064(14) 0.23992(10) 0.74424(8) 0.0175(4) Uani 1 1 d . . . . .
C2_1 C 0.59586(15) 0.28749(11) 0.78499(8) 0.0206(4) Uani 1 1 d . . . . .
H2_1 H 0.563318 0.273949 0.819457 0.025 Uiso 1 1 calc R U . . .
C3_1 C 0.61286(15) 0.35187(11) 0.78132(8) 0.0196(4) Uani 1 1 d . . . . .
C4_1 C 0.57364(16) 0.18180(12) 0.75624(9) 0.0247(5) Uani 1 1 d . . . . .
H4A_1 H 0.539124 0.182048 0.728394 0.037 Uiso 1 1 calc R U . . .
H4B_1 H 0.527663 0.188013 0.791425 0.037 Uiso 1 1 calc R U . . .
H4C_1 H 0.623642 0.137651 0.756686 0.037 Uiso 1 1 calc R U . . .
C5_1 C 0.55411(18) 0.40038(12) 0.82656(9) 0.0311(5) Uani 1 1 d . . . . .
H5A_1 H 0.526809 0.446203 0.811256 0.047 Uiso 1 1 calc R U . . .
H5B_1 H 0.596247 0.403708 0.849329 0.047 Uiso 1 1 calc R U . . .
H5C_1 H 0.501389 0.382495 0.848259 0.047 Uiso 1 1 calc R U . . .
C6_1 C 0.68968(14) 0.19811(10) 0.65491(8) 0.0169(4) Uani 1 1 d . . . . .
C7_1 C 0.64023(15) 0.22429(11) 0.61351(8) 0.0196(4) Uani 1 1 d . . . . .
C8_1 C 0.64703(18) 0.17825(12) 0.57523(9) 0.0282(5) Uani 1 1 d . . . . .
H8_1 H 0.612776 0.194083 0.547598 0.034 Uiso 1 1 calc R U . . .
C9_1 C 0.70244(19) 0.11013(13) 0.57656(9) 0.0322(6) Uani 1 1 d . . . . .
H9_1 H 0.705062 0.079605 0.550443 0.039 Uiso 1 1 calc R U . . .
C10_1 C 0.75378(17) 0.08678(12) 0.61590(9) 0.0271(5) Uani 1 1 d . . . . .
H10_1 H 0.793502 0.040438 0.615790 0.032 Uiso 1 1 calc R U . . .
C11_1 C 0.74865(15) 0.12971(10) 0.65586(8) 0.0191(4) Uani 1 1 d . . . . .
C12_1 C 0.58241(16) 0.29956(11) 0.61037(9) 0.0226(5) Uani 1 1 d . . . . .
H12_1 H 0.618807 0.327468 0.621687 0.027 Uiso 1 1 calc R U . . .
C13_1 C 0.48202(17) 0.31449(12) 0.64874(10) 0.0318(6) Uani 1 1 d . . . . .
H13A_1 H 0.447789 0.363593 0.645586 0.048 Uiso 1 1 calc R U . . .
H13B_1 H 0.488982 0.302643 0.685795 0.048 Uiso 1 1 calc R U . . .
H13C_1 H 0.444935 0.286816 0.639445 0.048 Uiso 1 1 calc R U . . .
C14_1 C 0.57295(19) 0.32423(13) 0.55276(10) 0.0324(6) Uani 1 1 d . . . . .
H14A_1 H 0.637366 0.312913 0.528232 0.049 Uiso 1 1 calc R U . . .
H14B_1 H 0.543520 0.374268 0.551642 0.049 Uiso 1 1 calc R U . . .
H14C_1 H 0.531926 0.301218 0.541694 0.049 Uiso 1 1 calc R U . . .
C15_1 C 0.80938(16) 0.10118(10) 0.69696(9) 0.0217(4) Uani 1 1 d . . . . .
H15_1 H 0.789171 0.135128 0.725985 0.026 Uiso 1 1 calc R U . . .
C16_1 C 0.7964(2) 0.03169(11) 0.72288(10) 0.0327(6) Uani 1 1 d . . . . .
H16A_1 H 0.818053 -0.002646 0.695103 0.049 Uiso 1 1 calc R U . . .
H16B_1 H 0.727826 0.037198 0.740096 0.049 Uiso 1 1 calc R U . . .
H16C_1 H 0.835069 0.016233 0.749961 0.049 Uiso 1 1 calc R U . . .
C17_1 C 0.91711(17) 0.09257(13) 0.66980(11) 0.0328(6) Uani 1 1 d . . . . .
H17A_1 H 0.937813 0.060001 0.640796 0.049 Uiso 1 1 calc R U . . .
H17B_1 H 0.956245 0.074875 0.696468 0.049 Uiso 1 1 calc R U . . .
H17C_1 H 0.925816 0.137347 0.654864 0.049 Uiso 1 1 calc R U . . .
C18_1 C 0.67964(16) 0.44348(10) 0.73642(8) 0.0201(4) Uani 1 1 d . . . . .
C19_1 C 0.62303(17) 0.49091(11) 0.70473(8) 0.0248(5) Uani 1 1 d . . . . .
C20_1 C 0.6291(2) 0.55865(11) 0.69875(9) 0.0325(6) Uani 1 1 d . . . . .
H20_1 H 0.590536 0.591564 0.678164 0.039 Uiso 1 1 calc R U . . .
C21_1 C 0.6897(2) 0.57861(12) 0.72205(10) 0.0385(7) Uani 1 1 d . . . . .
H21_1 H 0.695084 0.624396 0.716066 0.046 Uiso 1 1 calc R U . . .
C22_1 C 0.7431(2) 0.53227(11) 0.75419(9) 0.0340(6) Uani 1 1 d . . . . .
H22_1 H 0.783857 0.546914 0.770656 0.041 Uiso 1 1 calc R U . . .
C23_1 C 0.73799(18) 0.46422(11) 0.76289(8) 0.0256(5) Uani 1 1 d . . . . .
C24_1 C 0.55400(17) 0.47080(12) 0.67928(9) 0.0278(5) Uani 1 1 d . . . . .
H24_1 H 0.564961 0.419785 0.684752 0.033 Uiso 1 1 calc R U . . .
C25_1 C 0.44818(19) 0.50603(16) 0.70625(10) 0.0451(7) Uani 1 1 d . . . . .
H25A_1 H 0.434494 0.556010 0.699247 0.068 Uiso 1 1 calc R U . . .
H25B_1 H 0.437152 0.495908 0.745152 0.068 Uiso 1 1 calc R U . . .
H25C_1 H 0.405225 0.488689 0.691610 0.068 Uiso 1 1 calc R U . . .
C26_1 C 0.57451(17) 0.48776(13) 0.61873(9) 0.0308(5) Uani 1 1 d . . . . .
H26A_1 H 0.643445 0.467391 0.602647 0.046 Uiso 1 1 calc R U . . .
H26B_1 H 0.557913 0.537935 0.612404 0.046 Uiso 1 1 calc R U . . .
H26C_1 H 0.535334 0.468831 0.602335 0.046 Uiso 1 1 calc R U . . .
C27_1 C 0.79227(18) 0.41665(11) 0.80234(9) 0.0253(5) Uani 1 1 d . . . . .
H27_1 H 0.774557 0.372280 0.806852 0.030 Uiso 1 1 calc R U . . .
C28_1 C 0.7609(2) 0.44930(13) 0.85799(10) 0.0409(7) Uani 1 1 d . . . . .
H28A_1 H 0.781117 0.491542 0.854871 0.061 Uiso 1 1 calc R U . . .
H28B_1 H 0.791592 0.416570 0.883685 0.061 Uiso 1 1 calc R U . . .
H28C_1 H 0.690272 0.460489 0.870668 0.061 Uiso 1 1 calc R U . . .
C29_1 C 0.9016(2) 0.40048(13) 0.78169(11) 0.0359(6) Uani 1 1 d . . . . .
H29A_1 H 0.921317 0.377272 0.747486 0.054 Uiso 1 1 calc R U . . .
H29B_1 H 0.933612 0.370255 0.808084 0.054 Uiso 1 1 calc R U . . .
H29C_1 H 0.920384 0.443468 0.776194 0.054 Uiso 1 1 calc R U . . .
C30_1 C 0.96322(16) 0.32519(11) 0.36268(8) 0.0205(4) Uani 1 1 d . . . . .
C31_1 C 1.06329(16) 0.31285(11) 0.35387(8) 0.0209(4) Uani 1 1 d . . . . .
H31_1 H 1.094966 0.327786 0.319674 0.025 Uiso 1 1 calc R U . . .
C32_1 C 1.12354(15) 0.28081(10) 0.38956(8) 0.0174(4) Uani 1 1 d . . . . .
C33_1 C 0.91915(18) 0.34693(13) 0.31396(9) 0.0298(5) Uani 1 1 d . . . . .
H33A_1 H 0.969929 0.351657 0.282125 0.045 Uiso 1 1 calc R U . . .
H33B_1 H 0.869142 0.391236 0.320326 0.045 Uiso 1 1 calc R U . . .
H33C_1 H 0.890005 0.311899 0.308056 0.045 Uiso 1 1 calc R U . . .
C34_1 C 1.23090(16) 0.25731(11) 0.36437(9) 0.0238(5) Uani 1 1 d . . . . .
H34A_1 H 1.240954 0.246118 0.326844 0.036 Uiso 1 1 calc R U . . .
H34B_1 H 1.261435 0.216280 0.384294 0.036 Uiso 1 1 calc R U . . .
H34C_1 H 1.259996 0.294288 0.365631 0.036 Uiso 1 1 calc R U . . .
C35_1 C 0.80841(16) 0.31526(11) 0.41145(8) 0.0200(4) Uani 1 1 d . . . . .
C36_1 C 0.73136(16) 0.37613(11) 0.41812(8) 0.0207(4) Uani 1 1 d . . . . .
C37_1 C 0.64044(17) 0.37255(12) 0.41567(9) 0.0275(5) Uani 1 1 d . . . . .
H37_1 H 0.587472 0.413252 0.420161 0.033 Uiso 1 1 calc R U . . .
C38_1 C 0.62533(19) 0.31126(14) 0.40688(11) 0.0345(6) Uani 1 1 d . . . . .
H38_1 H 0.563011 0.310327 0.404435 0.041 Uiso 1 1 calc R U . . .
C39_1 C 0.70077(19) 0.25168(13) 0.40170(10) 0.0330(6) Uani 1 1 d . . . . .
H39_1 H 0.689589 0.209564 0.396373 0.040 Uiso 1 1 calc R U . . .
C40_1 C 0.79376(17) 0.25179(11) 0.40410(9) 0.0244(5) Uani 1 1 d . . . . .
C41_1 C 0.74479(16) 0.44430(11) 0.42959(8) 0.0208(4) Uani 1 1 d . . . . .
H41_1 H 0.815919 0.438245 0.423637 0.025 Uiso 1 1 calc R U . . .
C42_1 C 0.69770(17) 0.46152(12) 0.48841(9) 0.0278(5) Uani 1 1 d . . . . .
H42A_1 H 0.709885 0.503815 0.496090 0.042 Uiso 1 1 calc R U . . .
H42B_1 H 0.725348 0.423432 0.511760 0.042 Uiso 1 1 calc R U . . .
H42C_1 H 0.627638 0.468383 0.495116 0.042 Uiso 1 1 calc R U . . .
C43_1 C 0.70409(18) 0.50471(12) 0.39267(10) 0.0318(6) Uani 1 1 d . . . . .
H43A_1 H 0.730769 0.491977 0.355021 0.048 Uiso 1 1 calc R U . . .
H43B_1 H 0.722314 0.545332 0.398532 0.048 Uiso 1 1 calc R U . . .
H43C_1 H 0.633255 0.515348 0.400926 0.048 Uiso 1 1 calc R U . . .
C44_1 C 0.87512(18) 0.18493(12) 0.39848(10) 0.0288(5) Uani 1 1 d . . . . .
H44_1 H 0.933751 0.195460 0.403655 0.035 Uiso 1 1 calc R U . . .
C45_1 C 0.8511(2) 0.13183(14) 0.44198(13) 0.0464(7) Uani 1 1 d . . . . .
H45A_1 H 0.793887 0.120148 0.437983 0.070 Uiso 1 1 calc R U . . .
H45B_1 H 0.837590 0.150867 0.477445 0.070 Uiso 1 1 calc R U . . .
H45C_1 H 0.906225 0.090193 0.438613 0.070 Uiso 1 1 calc R U . . .
C46_1 C 0.9017(3) 0.15540(16) 0.34217(13) 0.0617(10) Uani 1 1 d . . . . .
H46A_1 H 0.919116 0.189942 0.314822 0.093 Uiso 1 1 calc R U . . .
H46B_1 H 0.846077 0.143592 0.336048 0.093 Uiso 1 1 calc R U . . .
H46C_1 H 0.956947 0.113888 0.339809 0.093 Uiso 1 1 calc R U . . .
C47_1 C 1.15618(14) 0.23375(10) 0.47451(8) 0.0169(4) Uani 1 1 d . . . . .
C48_1 C 1.21861(15) 0.26563(10) 0.48784(8) 0.0195(4) Uani 1 1 d . . . . .
C49_1 C 1.28377(16) 0.22673(11) 0.51838(9) 0.0250(5) Uani 1 1 d . . . . .
H49_1 H 1.327019 0.247087 0.527730 0.030 Uiso 1 1 calc R U . . .
C50_1 C 1.28617(17) 0.15909(12) 0.53517(10) 0.0285(5) Uani 1 1 d . . . . .
H50_1 H 1.332004 0.133177 0.554977 0.034 Uiso 1 1 calc R U . . .
C51_1 C 1.22228(16) 0.12951(11) 0.52317(9) 0.0259(5) Uani 1 1 d . . . . .
H51_1 H 1.223478 0.083597 0.535797 0.031 Uiso 1 1 calc R U . . .
C52_1 C 1.15576(15) 0.16526(10) 0.49294(8) 0.0190(4) Uani 1 1 d . . . . .
C53_1 C 1.21739(15) 0.34037(10) 0.47190(9) 0.0195(4) Uani 1 1 d . . . . .
H53_1 H 1.175265 0.357643 0.445683 0.023 Uiso 1 1 calc R U . . .
C54_1 C 1.17304(17) 0.38508(11) 0.52150(9) 0.0246(5) Uani 1 1 d . . . . .
H54A_1 H 1.166946 0.433615 0.510356 0.037 Uiso 1 1 calc R U . . .
H54B_1 H 1.215083 0.370653 0.546951 0.037 Uiso 1 1 calc R U . . .
H54C_1 H 1.108780 0.379519 0.538832 0.037 Uiso 1 1 calc R U . . .
C55_1 C 1.31867(17) 0.34839(13) 0.44491(10) 0.0302(5) Uani 1 1 d . . . . .
H55A_1 H 1.349690 0.316083 0.415696 0.045 Uiso 1 1 calc R U . . .
H55B_1 H 1.358286 0.338489 0.471561 0.045 Uiso 1 1 calc R U . . .
H55C_1 H 1.312585 0.395728 0.430263 0.045 Uiso 1 1 calc R U . . .
C56_1 C 1.08757(16) 0.13101(10) 0.47838(9) 0.0221(4) Uani 1 1 d . . . . .
H56_1 H 1.025429 0.167533 0.477595 0.027 Uiso 1 1 calc R U . . .
C57_1 C 1.06331(19) 0.07446(12) 0.51928(11) 0.0353(6) Uani 1 1 d . . . . .
H57A_1 H 1.011760 0.059641 0.510925 0.053 Uiso 1 1 calc R U . . .
H57B_1 H 1.041385 0.092496 0.555557 0.053 Uiso 1 1 calc R U . . .
H57C_1 H 1.121238 0.035046 0.517549 0.053 Uiso 1 1 calc R U . . .
C58_1 C 1.12919(18) 0.10191(12) 0.42192(10) 0.0317(6) Uani 1 1 d . . . . .
H58A_1 H 1.139819 0.139197 0.395604 0.047 Uiso 1 1 calc R U . . .
H58B_1 H 1.083369 0.081504 0.412927 0.047 Uiso 1 1 calc R U . . .
H58C_1 H 1.190965 0.066461 0.421182 0.047 Uiso 1 1 calc R U . . .
C59_1 C 0.93469(14) 0.36259(10) 0.62559(8) 0.0146(4) Uani 1 1 d . . . . .
C60_1 C 1.02090(16) 0.42579(11) 0.64710(8) 0.0201(4) Uani 1 1 d . . . . .
C61_1 C 1.07004(15) 0.35814(11) 0.65173(8) 0.0196(4) Uani 1 1 d . . . . .
C62_1 C 0.87050(16) 0.49121(10) 0.61522(9) 0.0225(5) Uani 1 1 d . . . . .
H62A_1 H 0.905748 0.516391 0.586528 0.034 Uiso 1 1 calc R U . . .
H62B_1 H 0.840000 0.520030 0.646616 0.034 Uiso 1 1 calc R U . . .
H62C_1 H 0.820433 0.479821 0.602430 0.034 Uiso 1 1 calc R U . . .
C63_1 C 1.05014(15) 0.24458(10) 0.63455(9) 0.0205(4) Uani 1 1 d . . . . .
H63A_1 H 1.005464 0.229127 0.619894 0.031 Uiso 1 1 calc R U . . .
H63B_1 H 1.051636 0.223520 0.670628 0.031 Uiso 1 1 calc R U . . .
H63C_1 H 1.115341 0.230750 0.611029 0.031 Uiso 1 1 calc R U . . .
C64_1 C 1.04141(19) 0.48998(12) 0.65747(10) 0.0297(5) Uani 1 1 d . . . . .
H64A_1 H 1.051128 0.517589 0.623843 0.045 Uiso 1 1 calc R U . . .
H64B_1 H 1.100083 0.477757 0.671425 0.045 Uiso 1 1 calc R U . . .
H64C_1 H 0.986489 0.516784 0.683970 0.045 Uiso 1 1 calc R U . . .
C65_1 C 1.16355(17) 0.32508(13) 0.66820(10) 0.0308(5) Uani 1 1 d . . . . .
H65A_1 H 1.211189 0.299062 0.638325 0.046 Uiso 1 1 calc R U . . .
H65B_1 H 1.152713 0.293688 0.699455 0.046 Uiso 1 1 calc R U . . .
H65C_1 H 1.187976 0.360822 0.677603 0.046 Uiso 1 1 calc R U . . .
Ga1_2 Ga 0.40664(2) 0.99504(2) 0.80066(2) 0.01192(5) Uani 1 1 d . . . . .
Ga2_2 Ga 0.23905(2) 0.82313(2) 0.94447(2) 0.01381(5) Uani 1 1 d . . . . .
Cl1_2 Cl 0.49842(4) 1.04119(3) 0.83207(2) 0.02480(11) Uani 1 1 d . . . . .
Cl2_2 Cl 0.09685(3) 0.90661(2) 0.96383(2) 0.01843(10) Uani 1 1 d . . . . .
P1_2 P 0.28973(4) 0.95134(3) 0.86156(2) 0.01309(10) Uani 1 1 d . . . . .
P2_2 P 0.36831(4) 0.84831(3) 0.88620(2) 0.01702(11) Uani 1 1 d . . . . .
N1_2 N 0.35695(11) 1.07141(8) 0.75176(6) 0.0130(3) Uani 1 1 d . . . . .
N2_2 N 0.50627(12) 0.93796(8) 0.74544(6) 0.0140(3) Uani 1 1 d . . . . .
N3_2 N 0.25551(12) 0.79230(9) 1.01942(6) 0.0166(3) Uani 1 1 d . . . . .
N4_2 N 0.19339(12) 0.74212(8) 0.93728(7) 0.0174(3) Uani 1 1 d . . . . .
N5_2 N 0.18748(12) 1.06635(8) 0.92595(6) 0.0153(3) Uani 1 1 d . . . . .
N6_2 N 0.32507(12) 1.02002(8) 0.94681(6) 0.0154(3) Uani 1 1 d . . . . .
C1_2 C 0.41633(14) 1.08301(10) 0.70506(8) 0.0149(4) Uani 1 1 d . . . . .
C2_2 C 0.50597(14) 1.03737(10) 0.68396(8) 0.0178(4) Uani 1 1 d . . . . .
H2_2 H 0.546685 1.055223 0.654713 0.021 Uiso 1 1 calc R U . . .
C3_2 C 0.54461(14) 0.96816(10) 0.70010(8) 0.0169(4) Uani 1 1 d . . . . .
C4_2 C 0.38497(15) 1.14779(10) 0.67163(8) 0.0202(4) Uani 1 1 d . . . . .
H4A_2 H 0.436748 1.149074 0.639461 0.030 Uiso 1 1 calc R U . . .
H4B_2 H 0.371637 1.188223 0.692865 0.030 Uiso 1 1 calc R U . . .
H4C_2 H 0.326141 1.148163 0.660844 0.030 Uiso 1 1 calc R U . . .
C5_2 C 0.63413(16) 0.92776(11) 0.66191(8) 0.0236(5) Uani 1 1 d . . . . .
H5A_2 H 0.634851 0.947203 0.625221 0.035 Uiso 1 1 calc R U . . .
H5B_2 H 0.633826 0.879457 0.663322 0.035 Uiso 1 1 calc R U . . .
H5C_2 H 0.691939 0.930352 0.672335 0.035 Uiso 1 1 calc R U . . .
C6_2 C 0.25921(14) 1.11660(10) 0.76557(7) 0.0142(4) Uani 1 1 d . . . . .
C7_2 C 0.18548(14) 1.09775(10) 0.75079(8) 0.0162(4) Uani 1 1 d . . . . .
C8_2 C 0.09093(14) 1.14110(10) 0.76400(8) 0.0183(4) Uani 1 1 d . . . . .
H8_2 H 0.040426 1.129327 0.754169 0.022 Uiso 1 1 calc R U . . .
C9_2 C 0.06953(15) 1.20111(11) 0.79128(8) 0.0199(4) Uani 1 1 d . . . . .
H9_2 H 0.004695 1.229837 0.800296 0.024 Uiso 1 1 calc R U . . .
C10_2 C 0.14287(14) 1.21907(10) 0.80533(8) 0.0178(4) Uani 1 1 d . . . . .
H10_2 H 0.127460 1.260127 0.824156 0.021 Uiso 1 1 calc R U . . .
C11_2 C 0.23913(14) 1.17803(10) 0.79239(8) 0.0149(4) Uani 1 1 d . . . . .
C12_2 C 0.20694(15) 1.03288(11) 0.71948(9) 0.0214(4) Uani 1 1 d . . . . .
H12_2 H 0.275176 1.005149 0.719117 0.026 Uiso 1 1 calc R U . . .
C13_2 C 0.14079(19) 0.98808(12) 0.74651(9) 0.0294(5) Uani 1 1 d . . . . .
H13A_2 H 0.073551 1.013121 0.745822 0.044 Uiso 1 1 calc R U . . .
H13B_2 H 0.146060 0.977054 0.783901 0.044 Uiso 1 1 calc R U . . .
H13C_2 H 0.160274 0.945280 0.727168 0.044 Uiso 1 1 calc R U . . .
C14_2 C 0.20005(19) 1.05128(13) 0.66096(9) 0.0327(6) Uani 1 1 d . . . . .
H14A_2 H 0.247736 1.076014 0.643293 0.049 Uiso 1 1 calc R U . . .
H14B_2 H 0.134728 1.080678 0.660106 0.049 Uiso 1 1 calc R U . . .
H14C_2 H 0.213262 1.008923 0.642030 0.049 Uiso 1 1 calc R U . . .
C15_2 C 0.31750(14) 1.20244(10) 0.80590(8) 0.0165(4) Uani 1 1 d . . . . .
H15_2 H 0.381840 1.171231 0.788443 0.020 Uiso 1 1 calc R U . . .
C16_2 C 0.31018(16) 1.19833(11) 0.86649(8) 0.0226(4) Uani 1 1 d . . . . .
H16A_2 H 0.318914 1.150287 0.879820 0.034 Uiso 1 1 calc R U . . .
H16B_2 H 0.246261 1.226634 0.884792 0.034 Uiso 1 1 calc R U . . .
H16C_2 H 0.360687 1.215436 0.873702 0.034 Uiso 1 1 calc R U . . .
C17_2 C 0.31444(16) 1.27644(11) 0.78382(10) 0.0252(5) Uani 1 1 d . . . . .
H17A_2 H 0.370980 1.288061 0.788886 0.038 Uiso 1 1 calc R U . . .
H17B_2 H 0.254997 1.308754 0.803140 0.038 Uiso 1 1 calc R U . . .
H17C_2 H 0.315399 1.279619 0.745381 0.038 Uiso 1 1 calc R U . . .
C18_2 C 0.54518(14) 0.86467(10) 0.75705(8) 0.0165(4) Uani 1 1 d . . . . .
C19_2 C 0.49388(16) 0.81953(11) 0.74971(8) 0.0208(4) Uani 1 1 d . . . . .
C20_2 C 0.52669(17) 0.75005(11) 0.76467(9) 0.0257(5) Uani 1 1 d . . . . .
H20_2 H 0.494576 0.718439 0.758983 0.031 Uiso 1 1 calc R U . . .
C21_2 C 0.60609(17) 0.72669(11) 0.78785(9) 0.0262(5) Uani 1 1 d . . . . .
H21_2 H 0.626121 0.679630 0.799362 0.031 Uiso 1 1 calc R U . . .
C22_2 C 0.65547(16) 0.77099(11) 0.79417(9) 0.0234(5) Uani 1 1 d . . . . .
H22_2 H 0.710129 0.753868 0.809613 0.028 Uiso 1 1 calc R U . . .
C23_2 C 0.62785(15) 0.84062(10) 0.77859(8) 0.0188(4) Uani 1 1 d . . . . .
C24_2 C 0.40325(18) 0.84605(12) 0.72698(10) 0.0280(5) Uani 1 1 d . . . . .
H24_2 H 0.366841 0.892009 0.742757 0.034 Uiso 1 1 calc R U . . .
C25_2 C 0.33460(19) 0.80115(13) 0.74289(10) 0.0345(6) Uani 1 1 d . . . . .
H25A_2 H 0.273586 0.825065 0.732490 0.052 Uiso 1 1 calc R U . . .
H25B_2 H 0.321620 0.791991 0.781926 0.052 Uiso 1 1 calc R U . . .
H25C_2 H 0.364257 0.757417 0.724539 0.052 Uiso 1 1 calc R U . . .
C26_2 C 0.4277(2) 0.85833(17) 0.66667(11) 0.0491(8) Uani 1 1 d . . . . .
H26A_2 H 0.467142 0.814987 0.649501 0.074 Uiso 1 1 calc R U . . .
H26B_2 H 0.464074 0.892667 0.657411 0.074 Uiso 1 1 calc R U . . .
H26C_2 H 0.367665 0.875293 0.653949 0.074 Uiso 1 1 calc R U . . .
C27_2 C 0.68786(15) 0.88589(11) 0.78644(8) 0.0209(4) Uani 1 1 d . . . . .
H27_2 H 0.661097 0.933316 0.771549 0.025 Uiso 1 1 calc R U . . .
C28_2 C 0.68270(18) 0.89084(12) 0.84643(9) 0.0294(5) Uani 1 1 d . . . . .
H28A_2 H 0.710822 0.844985 0.861398 0.044 Uiso 1 1 calc R U . . .
H28B_2 H 0.614842 0.908474 0.865742 0.044 Uiso 1 1 calc R U . . .
H28C_2 H 0.719149 0.922228 0.850373 0.044 Uiso 1 1 calc R U . . .
C29_2 C 0.79490(16) 0.85834(12) 0.75632(9) 0.0262(5) Uani 1 1 d . . . . .
H29A_2 H 0.798930 0.857788 0.717725 0.039 Uiso 1 1 calc R U . . .
H29B_2 H 0.821923 0.811401 0.769856 0.039 Uiso 1 1 calc R U . . .
H29C_2 H 0.831848 0.888325 0.762254 0.039 Uiso 1 1 calc R U . . .
C30_2 C 0.20286(15) 0.75450(10) 1.05121(8) 0.0191(4) Uani 1 1 d . . . . .
C31_2 C 0.14356(15) 0.72374(11) 1.03328(8) 0.0208(4) Uani 1 1 d . . . . .
H31_2 H 0.097445 0.707928 1.060574 0.025 Uiso 1 1 calc R U . . .
C32_2 C 0.14407(15) 0.71357(10) 0.98034(9) 0.0201(4) Uani 1 1 d . . . . .
C33_2 C 0.20740(17) 0.74029(12) 1.10993(9) 0.0259(5) Uani 1 1 d . . . . .
H33A_2 H 0.170713 0.707391 1.126283 0.039 Uiso 1 1 calc R U . . .
H33B_2 H 0.179263 0.783466 1.129122 0.039 Uiso 1 1 calc R U . . .
H33C_2 H 0.275140 0.720837 1.112255 0.039 Uiso 1 1 calc R U . . .
C34_2 C 0.08855(18) 0.66522(12) 0.97233(10) 0.0284(5) Uani 1 1 d . . . . .
H34A_2 H 0.040846 0.689456 0.951410 0.043 Uiso 1 1 calc R U . . .
H34B_2 H 0.055080 0.649995 1.007461 0.043 Uiso 1 1 calc R U . . .
H34C_2 H 0.133892 0.625011 0.952949 0.043 Uiso 1 1 calc R U . . .
C35_2 C 0.31872(15) 0.81767(10) 1.04140(8) 0.0176(4) Uani 1 1 d . . . . .
C36_2 C 0.27967(15) 0.87291(11) 1.07661(8) 0.0193(4) Uani 1 1 d . . . . .
C37_2 C 0.34398(17) 0.89415(12) 1.09774(9) 0.0253(5) Uani 1 1 d . . . . .
H37_2 H 0.319427 0.931446 1.121412 0.030 Uiso 1 1 calc R U . . .
C38_2 C 0.44272(18) 0.86184(13) 1.08479(10) 0.0297(5) Uani 1 1 d . . . . .
H38_2 H 0.485020 0.876356 1.100178 0.036 Uiso 1 1 calc R U . . .
C39_2 C 0.47979(17) 0.80841(13) 1.04945(9) 0.0274(5) Uani 1 1 d . . . . .
H39_2 H 0.547697 0.786897 1.040692 0.033 Uiso 1 1 calc R U . . .
C40_2 C 0.41960(16) 0.78534(11) 1.02632(8) 0.0222(4) Uani 1 1 d . . . . .
C41_2 C 0.17209(15) 0.91108(11) 1.09118(8) 0.0189(4) Uani 1 1 d . . . . .
H41_2 H 0.136253 0.884341 1.078012 0.023 Uiso 1 1 calc R U . . .
C42_2 C 0.13169(19) 0.91843(13) 1.15211(9) 0.0318(5) Uani 1 1 d . . . . .
H42A_2 H 0.160480 0.949013 1.165130 0.048 Uiso 1 1 calc R U . . .
H42B_2 H 0.147719 0.872958 1.170382 0.048 Uiso 1 1 calc R U . . .
H42C_2 H 0.061094 0.938020 1.159701 0.048 Uiso 1 1 calc R U . . .
C43_2 C 0.15369(17) 0.98266(11) 1.06304(9) 0.0240(5) Uani 1 1 d . . . . .
H43A_2 H 0.181091 0.978082 1.024255 0.036 Uiso 1 1 calc R U . . .
H43B_2 H 0.184475 1.010840 1.077267 0.036 Uiso 1 1 calc R U . . .
H43C_2 H 0.083707 1.004874 1.069599 0.036 Uiso 1 1 calc R U . . .
C44_2 C 0.46269(16) 0.72561(11) 0.98837(9) 0.0243(5) Uani 1 1 d . . . . .
H44_2 H 0.417224 0.730481 0.964511 0.029 Uiso 1 1 calc R U . . .
C45_2 C 0.4680(2) 0.65643(13) 1.02014(11) 0.0409(7) Uani 1 1 d . . . . .
H45A_2 H 0.493001 0.618690 0.995048 0.061 Uiso 1 1 calc R U . . .
H45B_2 H 0.403089 0.656271 1.041206 0.061 Uiso 1 1 calc R U . . .
H45C_2 H 0.511417 0.650201 1.044436 0.061 Uiso 1 1 calc R U . . .
C46_2 C 0.56122(18) 0.72622(15) 0.95196(10) 0.0374(6) Uani 1 1 d . . . . .
H46A_2 H 0.582081 0.689690 0.926000 0.056 Uiso 1 1 calc R U . . .
H46B_2 H 0.608891 0.718311 0.973881 0.056 Uiso 1 1 calc R U . . .
H46C_2 H 0.555910 0.771071 0.932627 0.056 Uiso 1 1 calc R U . . .
C47_2 C 0.20816(16) 0.71424(11) 0.88536(8) 0.0210(4) Uani 1 1 d . . . . .
C48_2 C 0.14140(16) 0.74297(11) 0.85268(9) 0.0224(4) Uani 1 1 d . . . . .
C49_2 C 0.15972(19) 0.71428(13) 0.80266(10) 0.0319(5) Uani 1 1 d . . . . .
H49_2 H 0.116071 0.733061 0.779945 0.038 Uiso 1 1 calc R U . . .
C50_2 C 0.2401(2) 0.65913(14) 0.78565(11) 0.0393(6) Uani 1 1 d . . . . .
H50_2 H 0.251396 0.640383 0.751567 0.047 Uiso 1 1 calc R U . . .
C51_2 C 0.3036(2) 0.63158(13) 0.81842(11) 0.0365(6) Uani 1 1 d . . . . .
H51_2 H 0.358440 0.593569 0.806553 0.044 Uiso 1 1 calc R U . . .
C52_2 C 0.28970(18) 0.65792(11) 0.86839(10) 0.0272(5) Uani 1 1 d . . . . .
C53_2 C 0.05383(16) 0.80413(11) 0.86947(9) 0.0225(4) Uani 1 1 d . . . . .
H53_2 H 0.047370 0.812210 0.908077 0.027 Uiso 1 1 calc R U . . .
C54_2 C -0.04048(18) 0.79170(15) 0.86477(11) 0.0382(6) Uani 1 1 d . . . . .
H54A_2 H -0.037258 0.785898 0.826947 0.057 Uiso 1 1 calc R U . . .
H54B_2 H -0.095361 0.831314 0.878396 0.057 Uiso 1 1 calc R U . . .
H54C_2 H -0.049125 0.749954 0.885957 0.057 Uiso 1 1 calc R U . . .
C55_2 C 0.06929(19) 0.86894(12) 0.83629(9) 0.0306(5) Uani 1 1 d . . . . .
H55A_2 H 0.076024 0.862272 0.798171 0.046 Uiso 1 1 calc R U . . .
H55B_2 H 0.128249 0.877383 0.840974 0.046 Uiso 1 1 calc R U . . .
H55C_2 H 0.013473 0.908627 0.848494 0.046 Uiso 1 1 calc R U . . .
C56_2 C 0.36158(17) 0.62463(12) 0.90332(10) 0.0287(5) Uani 1 1 d . . . . .
H56_2 H 0.341933 0.651881 0.936462 0.034 Uiso 1 1 calc R U . . .
C57_2 C 0.3592(2) 0.55005(13) 0.92084(13) 0.0470(7) Uani 1 1 d . . . . .
H57A_2 H 0.376230 0.522660 0.888898 0.070 Uiso 1 1 calc R U . . .
H57B_2 H 0.293941 0.550242 0.941595 0.070 Uiso 1 1 calc R U . . .
H57C_2 H 0.405932 0.529822 0.943176 0.070 Uiso 1 1 calc R U . . .
C58_2 C 0.46432(19) 0.62609(14) 0.87426(11) 0.0387(6) Uani 1 1 d . . . . .
H58A_2 H 0.484020 0.601530 0.840679 0.058 Uiso 1 1 calc R U . . .
H58B_2 H 0.509026 0.603635 0.897336 0.058 Uiso 1 1 calc R U . . .
H58C_2 H 0.465856 0.674054 0.866118 0.058 Uiso 1 1 calc R U . . .
C59_2 C 0.27045(14) 1.01389(10) 0.91389(7) 0.0137(4) Uani 1 1 d . . . . .
C60_2 C 0.19134(15) 1.10650(10) 0.96528(8) 0.0181(4) Uani 1 1 d . . . . .
C61_2 C 0.27834(15) 1.07734(11) 0.97849(8) 0.0187(4) Uani 1 1 d . . . . .
C62_2 C 0.10198(14) 1.07753(11) 0.90373(8) 0.0193(4) Uani 1 1 d . . . . .
H62A_2 H 0.096496 1.118233 0.879130 0.029 Uiso 1 1 calc R U . . .
H62B_2 H 0.043602 1.084835 0.933130 0.029 Uiso 1 1 calc R U . . .
H62C_2 H 0.108835 1.036994 0.884103 0.029 Uiso 1 1 calc R U . . .
C63_2 C 0.41860(15) 0.97223(11) 0.95199(8) 0.0208(4) Uani 1 1 d . . . . .
H63A_2 H 0.435436 0.933524 0.928416 0.031 Uiso 1 1 calc R U . . .
H63B_2 H 0.414036 0.954788 0.989395 0.031 Uiso 1 1 calc R U . . .
H63C_2 H 0.468831 0.996442 0.941631 0.031 Uiso 1 1 calc R U . . .
C64_2 C 0.11181(17) 1.16894(11) 0.98522(10) 0.0277(5) Uani 1 1 d . . . . .
H64A_2 H 0.099662 1.201311 0.954879 0.042 Uiso 1 1 calc R U . . .
H64B_2 H 0.130565 1.191049 1.011147 0.042 Uiso 1 1 calc R U . . .
H64C_2 H 0.052776 1.155636 1.002784 0.042 Uiso 1 1 calc R U . . .
C65_2 C 0.32231(17) 1.09649(13) 1.01822(9) 0.0285(5) Uani 1 1 d . . . . .
H65A_2 H 0.382710 1.107283 0.999481 0.043 Uiso 1 1 calc R U . . .
H65B_2 H 0.336228 1.057856 1.044150 0.043 Uiso 1 1 calc R U . . .
H65C_2 H 0.277030 1.136986 1.037261 0.043 Uiso 1 1 calc R U . . .

loop_
_atom_site_aniso_label
_atom_site_aniso_U_11
_atom_site_aniso_U_22
_atom_site_aniso_U_33
_atom_site_aniso_U_23
_atom_site_aniso_U_13
_atom_site_aniso_U_12
Ga1_1 0.01318(10) 0.01173(10) 0.01319(10) -0.00033(8) -0.00101(8) -0.00405(8)
Ga2_1 0.01601(11) 0.01223(10) 0.01150(10) -0.00087(8) -0.00260(8) -0.00368(8)
Cl1_1 0.0197(2) 0.0216(2) 0.0243(3) 0.0014(2) -0.0084(2) -0.0047(2)
Cl2_1 0.0217(2) 0.0132(2) 0.0210(2) -0.00106(18) -0.00669(19) -0.00506(18)
P1_1 0.0140(2) 0.0133(2) 0.0131(2) 0.00010(18) -0.00266(18) -0.00363(19)
P2_1 0.0201(3) 0.0139(2) 0.0146(2) -0.00113(19) -0.0008(2) -0.0070(2)
N1_1 0.0125(8) 0.0146(8) 0.0150(8) 0.0007(6) -0.0019(6) -0.0049(6)
N2_1 0.0189(9) 0.0143(8) 0.0125(8) -0.0004(6) -0.0024(6) -0.0022(7)
N3_1 0.0189(9) 0.0183(8) 0.0156(8) -0.0023(7) -0.0043(7) -0.0078(7)
N4_1 0.0192(9) 0.0101(7) 0.0156(8) -0.0002(6) -0.0020(7) -0.0036(6)
N5_1 0.0213(9) 0.0148(8) 0.0181(9) -0.0001(7) -0.0060(7) -0.0076(7)
N6_1 0.0178(9) 0.0149(8) 0.0179(8) 0.0034(6) -0.0053(7) -0.0057(7)
C1_1 0.0125(9) 0.0202(10) 0.0188(10) 0.0046(8) -0.0032(8) -0.0053(8)
C2_1 0.0178(10) 0.0269(11) 0.0132(10) 0.0024(8) 0.0020(8) -0.0064(9)
C3_1 0.0191(10) 0.0207(10) 0.0140(10) -0.0012(8) -0.0018(8) 0.0001(8)
C4_1 0.0183(11) 0.0290(12) 0.0254(12) 0.0046(9) 0.0012(9) -0.0121(9)
C5_1 0.0380(14) 0.0275(12) 0.0175(11) -0.0057(9) 0.0063(10) -0.0032(10)
C6_1 0.0164(10) 0.0209(10) 0.0161(10) 0.0006(8) -0.0008(8) -0.0120(8)
C7_1 0.0199(11) 0.0233(11) 0.0180(10) 0.0035(8) -0.0034(8) -0.0119(9)
C8_1 0.0361(14) 0.0348(13) 0.0205(11) 0.0021(10) -0.0101(10) -0.0181(11)
C9_1 0.0478(16) 0.0329(13) 0.0213(12) -0.0068(10) -0.0063(11) -0.0188(12)
C10_1 0.0326(13) 0.0200(11) 0.0281(12) -0.0033(9) -0.0033(10) -0.0090(10)
C11_1 0.0199(10) 0.0170(10) 0.0210(10) 0.0003(8) -0.0015(8) -0.0093(8)
C12_1 0.0241(11) 0.0258(11) 0.0220(11) 0.0054(9) -0.0094(9) -0.0118(9)
C13_1 0.0233(12) 0.0291(13) 0.0383(14) 0.0100(11) -0.0072(10) -0.0046(10)
C14_1 0.0432(15) 0.0333(13) 0.0279(13) 0.0111(10) -0.0166(11) -0.0189(12)
C15_1 0.0235(11) 0.0154(10) 0.0268(11) -0.0018(8) -0.0056(9) -0.0064(8)
C16_1 0.0481(16) 0.0192(11) 0.0330(13) 0.0038(10) -0.0148(12) -0.0101(11)
C17_1 0.0229(12) 0.0277(13) 0.0468(16) -0.0068(11) -0.0090(11) -0.0032(10)
C18_1 0.0279(12) 0.0137(9) 0.0143(10) -0.0030(7) -0.0016(8) -0.0012(8)
C19_1 0.0325(13) 0.0166(10) 0.0154(10) -0.0018(8) -0.0023(9) 0.0056(9)
C20_1 0.0486(16) 0.0151(11) 0.0223(12) 0.0004(9) -0.0047(11) 0.0048(10)
C21_1 0.074(2) 0.0151(11) 0.0220(12) -0.0020(9) -0.0052(12) -0.0103(12)
C22_1 0.0642(18) 0.0183(11) 0.0233(12) -0.0026(9) -0.0121(12) -0.0150(11)
C23_1 0.0426(14) 0.0171(10) 0.0157(10) -0.0020(8) -0.0050(9) -0.0074(10)
C24_1 0.0275(12) 0.0264(12) 0.0196(11) 0.0008(9) -0.0037(9) 0.0050(10)
C25_1 0.0306(14) 0.066(2) 0.0258(13) -0.0078(13) 0.0018(11) 0.0013(13)
C26_1 0.0242(12) 0.0379(14) 0.0220(12) -0.0014(10) -0.0044(9) 0.0028(10)
C27_1 0.0437(14) 0.0190(11) 0.0181(11) 0.0013(8) -0.0110(10) -0.0134(10)
C28_1 0.076(2) 0.0296(13) 0.0230(13) 0.0008(10) -0.0204(13) -0.0165(14)
C29_1 0.0483(16) 0.0327(14) 0.0355(14) 0.0084(11) -0.0178(12) -0.0210(12)
C30_1 0.0295(12) 0.0192(10) 0.0154(10) -0.0028(8) -0.0058(8) -0.0096(9)
C31_1 0.0279(12) 0.0231(11) 0.0112(9) -0.0012(8) 0.0000(8) -0.0103(9)
C32_1 0.0221(11) 0.0108(9) 0.0179(10) -0.0035(7) 0.0017(8) -0.0068(8)
C33_1 0.0359(14) 0.0418(14) 0.0153(11) 0.0018(10) -0.0071(9) -0.0165(11)
C34_1 0.0257(12) 0.0225(11) 0.0188(11) -0.0022(8) 0.0034(9) -0.0072(9)
C35_1 0.0248(11) 0.0258(11) 0.0135(10) 0.0001(8) -0.0071(8) -0.0114(9)
C36_1 0.0248(11) 0.0251(11) 0.0164(10) 0.0038(8) -0.0093(8) -0.0112(9)
C37_1 0.0237(12) 0.0330(13) 0.0287(12) 0.0027(10) -0.0120(10) -0.0090(10)
C38_1 0.0288(13) 0.0443(15) 0.0419(15) 0.0007(12) -0.0197(11) -0.0185(12)
C39_1 0.0400(15) 0.0354(14) 0.0359(14) -0.0030(11) -0.0180(12) -0.0207(12)
C40_1 0.0345(13) 0.0260(11) 0.0193(11) -0.0019(9) -0.0104(9) -0.0147(10)
C41_1 0.0211(11) 0.0208(10) 0.0225(11) 0.0020(8) -0.0085(9) -0.0071(9)
C42_1 0.0286(13) 0.0255(12) 0.0308(13) -0.0025(10) -0.0063(10) -0.0097(10)
C43_1 0.0299(13) 0.0289(13) 0.0391(14) 0.0105(11) -0.0155(11) -0.0102(10)
C44_1 0.0369(14) 0.0239(12) 0.0309(13) -0.0049(10) -0.0104(10) -0.0130(10)
C45_1 0.0410(16) 0.0324(15) 0.062(2) 0.0108(13) -0.0081(14) -0.0122(12)
C46_1 0.086(3) 0.0477(19) 0.0464(19) -0.0222(15) -0.0268(18) 0.0047(17)
C47_1 0.0154(10) 0.0136(9) 0.0162(10) -0.0004(7) 0.0013(7) -0.0002(7)
C48_1 0.0160(10) 0.0164(10) 0.0209(10) 0.0008(8) -0.0002(8) -0.0009(8)
C49_1 0.0190(11) 0.0256(12) 0.0285(12) -0.0011(9) -0.0048(9) -0.0041(9)
C50_1 0.0232(12) 0.0234(11) 0.0320(13) 0.0053(10) -0.0082(10) 0.0027(9)
C51_1 0.0281(12) 0.0148(10) 0.0270(12) 0.0038(9) -0.0023(9) 0.0003(9)
C52_1 0.0194(10) 0.0132(9) 0.0188(10) -0.0011(8) 0.0023(8) -0.0017(8)
C53_1 0.0189(10) 0.0181(10) 0.0225(11) 0.0018(8) -0.0058(8) -0.0066(8)
C54_1 0.0280(12) 0.0210(11) 0.0276(12) -0.0009(9) -0.0105(9) -0.0077(9)
C55_1 0.0279(13) 0.0306(13) 0.0339(13) 0.0035(10) -0.0039(10) -0.0154(10)
C56_1 0.0226(11) 0.0128(10) 0.0253(11) -0.0031(8) 0.0048(9) -0.0044(8)
C57_1 0.0376(15) 0.0223(12) 0.0431(15) 0.0074(11) -0.0023(12) -0.0131(11)
C58_1 0.0318(13) 0.0245(12) 0.0344(13) -0.0152(10) 0.0095(10) -0.0112(10)
C59_1 0.0174(10) 0.0133(9) 0.0134(9) 0.0012(7) -0.0041(7) -0.0052(7)
C60_1 0.0232(11) 0.0241(11) 0.0173(10) 0.0021(8) -0.0061(8) -0.0128(9)
C61_1 0.0201(11) 0.0251(11) 0.0165(10) 0.0039(8) -0.0064(8) -0.0104(9)
C62_1 0.0272(12) 0.0125(10) 0.0270(12) -0.0002(8) -0.0079(9) -0.0033(8)
C63_1 0.0160(10) 0.0163(10) 0.0255(11) 0.0018(8) -0.0041(8) -0.0009(8)
C64_1 0.0401(14) 0.0303(13) 0.0287(13) 0.0006(10) -0.0114(11) -0.0223(11)
C65_1 0.0261(12) 0.0384(14) 0.0335(13) 0.0121(11) -0.0157(10) -0.0152(11)
Ga1_2 0.01134(10) 0.01259(10) 0.01020(10) -0.00022(8) -0.00091(8) -0.00239(8)
Ga2_2 0.01577(11) 0.01437(10) 0.01166(10) 0.00057(8) -0.00285(8) -0.00549(8)
Cl1_2 0.0275(3) 0.0243(3) 0.0241(3) -0.0030(2) -0.0078(2) -0.0071(2)
Cl2_2 0.0164(2) 0.0188(2) 0.0185(2) 0.00000(18) -0.00276(18) -0.00386(18)
P1_2 0.0137(2) 0.0154(2) 0.0103(2) -0.00040(18) -0.00188(18) -0.00507(19)
P2_2 0.0162(3) 0.0157(2) 0.0159(2) 0.00094(19) -0.0002(2) -0.0034(2)
N1_2 0.0107(8) 0.0137(8) 0.0133(8) -0.0001(6) -0.0016(6) -0.0029(6)
N2_2 0.0140(8) 0.0120(8) 0.0135(8) -0.0018(6) -0.0014(6) -0.0011(6)
N3_2 0.0177(9) 0.0193(9) 0.0126(8) 0.0015(6) -0.0031(6) -0.0062(7)
N4_2 0.0208(9) 0.0167(8) 0.0166(8) 0.0005(7) -0.0059(7) -0.0072(7)
N5_2 0.0141(8) 0.0170(8) 0.0132(8) -0.0001(6) 0.0002(6) -0.0050(7)
N6_2 0.0155(8) 0.0195(8) 0.0123(8) -0.0018(6) -0.0018(6) -0.0074(7)
C1_2 0.0159(10) 0.0170(9) 0.0134(9) 0.0018(7) -0.0043(7) -0.0071(8)
C2_2 0.0156(10) 0.0229(10) 0.0120(9) 0.0015(8) 0.0022(7) -0.0064(8)
C3_2 0.0147(10) 0.0215(10) 0.0133(9) -0.0039(8) -0.0011(7) -0.0041(8)
C4_2 0.0199(11) 0.0199(10) 0.0179(10) 0.0048(8) -0.0025(8) -0.0047(8)
C5_2 0.0213(11) 0.0253(11) 0.0149(10) -0.0019(8) 0.0034(8) 0.0014(9)
C6_2 0.0121(9) 0.0152(9) 0.0134(9) 0.0050(7) -0.0026(7) -0.0031(7)
C7_2 0.0166(10) 0.0163(9) 0.0155(9) 0.0032(7) -0.0054(8) -0.0044(8)
C8_2 0.0133(10) 0.0228(10) 0.0197(10) 0.0055(8) -0.0070(8) -0.0060(8)
C9_2 0.0110(9) 0.0213(10) 0.0228(11) 0.0041(8) -0.0027(8) -0.0005(8)
C10_2 0.0165(10) 0.0159(10) 0.0190(10) -0.0009(8) -0.0018(8) -0.0038(8)
C11_2 0.0133(9) 0.0165(9) 0.0141(9) 0.0040(7) -0.0028(7) -0.0052(7)
C12_2 0.0180(11) 0.0212(11) 0.0277(12) -0.0028(9) -0.0115(9) -0.0037(8)
C13_2 0.0438(15) 0.0235(12) 0.0271(12) 0.0041(9) -0.0137(11) -0.0161(11)
C14_2 0.0428(15) 0.0391(14) 0.0217(12) -0.0023(10) -0.0029(10) -0.0231(12)
C15_2 0.0127(9) 0.0163(9) 0.0196(10) -0.0009(8) -0.0024(8) -0.0039(8)
C16_2 0.0192(11) 0.0268(11) 0.0222(11) -0.0033(9) -0.0042(8) -0.0067(9)
C17_2 0.0218(11) 0.0189(11) 0.0355(13) 0.0024(9) -0.0061(9) -0.0085(9)
C18_2 0.0179(10) 0.0148(9) 0.0115(9) -0.0036(7) 0.0017(7) 0.0002(8)
C19_2 0.0239(11) 0.0172(10) 0.0185(10) -0.0056(8) -0.0024(8) -0.0020(8)
C20_2 0.0317(13) 0.0182(11) 0.0230(11) -0.0056(9) 0.0011(9) -0.0054(9)
C21_2 0.0293(12) 0.0163(10) 0.0242(11) -0.0008(9) 0.0021(9) -0.0003(9)
C22_2 0.0196(11) 0.0215(11) 0.0211(11) 0.0008(8) -0.0009(8) 0.0023(9)
C23_2 0.0198(10) 0.0185(10) 0.0128(9) -0.0023(8) 0.0010(8) -0.0009(8)
C24_2 0.0362(14) 0.0231(11) 0.0315(13) -0.0027(10) -0.0156(11) -0.0111(10)
C25_2 0.0342(14) 0.0405(15) 0.0331(14) -0.0068(11) -0.0093(11) -0.0140(12)
C26_2 0.068(2) 0.065(2) 0.0342(15) 0.0102(14) -0.0241(15) -0.0419(17)
C27_2 0.0180(10) 0.0203(10) 0.0214(11) -0.0008(8) -0.0066(8) 0.0005(8)
C28_2 0.0322(13) 0.0311(13) 0.0224(12) -0.0015(10) -0.0115(10) -0.0010(10)
C29_2 0.0188(11) 0.0254(12) 0.0303(12) 0.0029(9) -0.0053(9) -0.0020(9)
C30_2 0.0206(11) 0.0166(10) 0.0172(10) 0.0030(8) -0.0034(8) -0.0030(8)
C31_2 0.0206(11) 0.0236(11) 0.0186(10) 0.0039(8) -0.0016(8) -0.0107(9)
C32_2 0.0190(11) 0.0166(10) 0.0246(11) 0.0007(8) -0.0053(8) -0.0053(8)
C33_2 0.0336(13) 0.0283(12) 0.0183(11) 0.0078(9) -0.0074(9) -0.0144(10)
C34_2 0.0334(13) 0.0288(12) 0.0298(13) 0.0014(10) -0.0075(10) -0.0197(10)
C35_2 0.0197(10) 0.0221(10) 0.0121(9) 0.0043(8) -0.0056(8) -0.0075(8)
C36_2 0.0233(11) 0.0237(11) 0.0124(9) 0.0052(8) -0.0056(8) -0.0096(9)
C37_2 0.0323(13) 0.0310(12) 0.0182(11) 0.0027(9) -0.0114(9) -0.0141(10)
C38_2 0.0306(13) 0.0385(14) 0.0282(12) 0.0047(10) -0.0170(10) -0.0155(11)
C39_2 0.0205(11) 0.0387(14) 0.0259(12) 0.0054(10) -0.0121(9) -0.0096(10)
C40_2 0.0232(11) 0.0260(11) 0.0173(10) 0.0061(8) -0.0063(8) -0.0078(9)
C41_2 0.0231(11) 0.0221(10) 0.0123(9) -0.0015(8) -0.0015(8) -0.0096(9)
C42_2 0.0377(14) 0.0382(14) 0.0171(11) -0.0015(10) 0.0015(10) -0.0134(11)
C43_2 0.0271(12) 0.0245(11) 0.0216(11) 0.0008(9) -0.0050(9) -0.0100(9)
C44_2 0.0220(11) 0.0273(12) 0.0216(11) 0.0026(9) -0.0062(9) -0.0044(9)
C45_2 0.0518(18) 0.0275(13) 0.0325(14) 0.0042(11) -0.0074(12) 0.0009(12)
C46_2 0.0241(13) 0.0488(16) 0.0336(14) -0.0046(12) -0.0030(10) -0.0040(11)
C47_2 0.0274(12) 0.0196(10) 0.0196(10) -0.0020(8) -0.0063(9) -0.0108(9)
C48_2 0.0263(12) 0.0236(11) 0.0216(11) -0.0020(9) -0.0074(9) -0.0117(9)
C49_2 0.0408(15) 0.0335(13) 0.0285(13) -0.0069(10) -0.0131(11) -0.0150(11)
C50_2 0.0529(18) 0.0364(14) 0.0334(14) -0.0188(12) -0.0123(13) -0.0115(13)
C51_2 0.0455(16) 0.0259(13) 0.0367(14) -0.0150(11) -0.0090(12) -0.0036(11)
C52_2 0.0327(13) 0.0196(11) 0.0295(12) -0.0041(9) -0.0076(10) -0.0062(9)
C53_2 0.0212(11) 0.0284(12) 0.0210(11) -0.0015(9) -0.0086(9) -0.0081(9)
C54_2 0.0289(14) 0.0562(18) 0.0358(15) 0.0026(13) -0.0137(11) -0.0178(13)
C55_2 0.0356(14) 0.0293(13) 0.0245(12) -0.0009(10) -0.0065(10) -0.0061(10)
C56_2 0.0308(13) 0.0219(11) 0.0303(13) -0.0026(9) -0.0067(10) -0.0024(10)
C57_2 0.0472(18) 0.0299(14) 0.060(2) 0.0097(13) -0.0134(15) -0.0077(13)
C58_2 0.0365(15) 0.0401(15) 0.0355(15) -0.0015(12) -0.0067(12) -0.0064(12)
C59_2 0.0131(9) 0.0168(9) 0.0108(9) 0.0010(7) -0.0005(7) -0.0060(7)
C60_2 0.0214(11) 0.0174(10) 0.0140(9) -0.0018(8) 0.0039(8) -0.0094(8)
C61_2 0.0226(11) 0.0231(11) 0.0121(9) -0.0028(8) 0.0000(8) -0.0118(9)
C62_2 0.0139(10) 0.0206(10) 0.0202(10) 0.0014(8) -0.0030(8) -0.0018(8)
C63_2 0.0167(10) 0.0271(11) 0.0194(10) 0.0010(8) -0.0078(8) -0.0052(9)
C64_2 0.0261(12) 0.0225(11) 0.0307(13) -0.0075(9) 0.0046(10) -0.0083(9)
C65_2 0.0304(13) 0.0397(14) 0.0216(11) -0.0096(10) -0.0028(9) -0.0188(11)

loop_
_atom_type_symbol
_atom_type_description
_atom_type_scat_dispersion_real
_atom_type_scat_dispersion_imag
_atom_type_scat_source
C C 0.0033 0.0016 'International Tables Vol C Tables 4.2.6.8 and 6.1.1.4'
H H 0.0000 0.0000 'International Tables Vol C Tables 4.2.6.8 and 6.1.1.4'
Cl Cl 0.1484 0.1585 'International Tables Vol C Tables 4.2.6.8 and 6.1.1.4'
Ga Ga 0.2307 1.6083 'International Tables Vol C Tables 4.2.6.8 and 6.1.1.4'
N N 0.0061 0.0033 'International Tables Vol C Tables 4.2.6.8 and 6.1.1.4'
P P 0.1023 0.0942 'International Tables Vol C Tables 4.2.6.8 and 6.1.1.4'

loop_
_geom_angle_atom_site_label_1
_geom_angle_atom_site_label_2
_geom_angle_atom_site_label_3
_geom_angle
_geom_angle_site_symmetry_1
_geom_angle_site_symmetry_3
_geom_angle_publ_flag
N1_1 Ga1_1 N2_1 96.53(7) . . ?
N1_1 Ga1_1 Cl1_1 101.43(5) . . ?
N2_1 Ga1_1 Cl1_1 97.97(5) . . ?
N1_1 Ga1_1 P1_1 120.93(5) . . ?
N2_1 Ga1_1 P1_1 116.64(5) . . ?
Cl1_1 Ga1_1 P1_1 118.81(2) . . ?
N3_1 Ga2_1 N4_1 92.72(7) . . ?
N3_1 Ga2_1 Cl2_1 101.85(5) . . ?
N4_1 Ga2_1 Cl2_1 98.33(5) . . ?
N3_1 Ga2_1 P2_1 121.02(5) . . ?
N4_1 Ga2_1 P2_1 118.33(5) . . ?
Cl2_1 Ga2_1 P2_1 119.33(2) . . ?
C59_1 P1_1 P2_1 110.67(7) . . ?
C59_1 P1_1 Ga1_1 95.21(6) . . ?
P2_1 P1_1 Ga1_1 103.70(3) . . ?
P1_1 P2_1 Ga2_1 95.93(3) . . ?
C1_1 N1_1 C6_1 118.35(16) . . ?
C1_1 N1_1 Ga1_1 117.85(14) . . ?
C6_1 N1_1 Ga1_1 123.10(12) . . ?
C3_1 N2_1 C18_1 120.12(17) . . ?
C3_1 N2_1 Ga1_1 118.60(14) . . ?
C18_1 N2_1 Ga1_1 121.26(13) . . ?
C30_1 N3_1 C35_1 117.05(17) . . ?
C30_1 N3_1 Ga2_1 121.34(14) . . ?
C35_1 N3_1 Ga2_1 121.52(13) . . ?
C32_1 N4_1 C47_1 119.10(17) . . ?
C32_1 N4_1 Ga2_1 121.84(14) . . ?
C47_1 N4_1 Ga2_1 118.78(12) . . ?
C59_1 N5_1 C60_1 110.94(16) . . ?
C59_1 N5_1 C62_1 125.33(17) . . ?
C60_1 N5_1 C62_1 123.50(17) . . ?
C59_1 N6_1 C61_1 110.30(16) . . ?
C59_1 N6_1 C63_1 126.29(17) . . ?
C61_1 N6_1 C63_1 123.36(17) . . ?
N1_1 C1_1 C2_1 123.76(19) . . ?
N1_1 C1_1 C4_1 119.59(19) . . ?
C2_1 C1_1 C4_1 116.63(18) . . ?
C3_1 C2_1 C1_1 128.46(19) . . ?
N2_1 C3_1 C2_1 123.81(19) . . ?
N2_1 C3_1 C5_1 119.63(19) . . ?
C2_1 C3_1 C5_1 116.56(19) . . ?
C11_1 C6_1 C7_1 121.61(19) . . ?
C11_1 C6_1 N1_1 120.32(17) . . ?
C7_1 C6_1 N1_1 118.04(18) . . ?
C8_1 C7_1 C6_1 117.3(2) . . ?
C8_1 C7_1 C12_1 121.17(19) . . ?
C6_1 C7_1 C12_1 121.48(19) . . ?
C9_1 C8_1 C7_1 121.7(2) . . ?
C10_1 C9_1 C8_1 119.8(2) . . ?
C9_1 C10_1 C11_1 121.4(2) . . ?
C10_1 C11_1 C6_1 118.09(19) . . ?
C10_1 C11_1 C15_1 118.57(19) . . ?
C6_1 C11_1 C15_1 123.31(18) . . ?
C7_1 C12_1 C13_1 112.40(18) . . ?
C7_1 C12_1 C14_1 112.25(19) . . ?
C13_1 C12_1 C14_1 110.01(19) . . ?
C11_1 C15_1 C16_1 112.49(18) . . ?
C11_1 C15_1 C17_1 109.44(19) . . ?
C16_1 C15_1 C17_1 109.53(19) . . ?
C23_1 C18_1 C19_1 121.1(2) . . ?
C23_1 C18_1 N2_1 121.03(18) . . ?
C19_1 C18_1 N2_1 117.88(19) . . ?
C20_1 C19_1 C18_1 118.1(2) . . ?
C20_1 C19_1 C24_1 120.0(2) . . ?
C18_1 C19_1 C24_1 121.8(2) . . ?
C21_1 C20_1 C19_1 121.3(2) . . ?
C20_1 C21_1 C22_1 120.2(2) . . ?
C21_1 C22_1 C23_1 121.1(2) . . ?
C22_1 C23_1 C18_1 118.0(2) . . ?
C22_1 C23_1 C27_1 119.0(2) . . ?
C18_1 C23_1 C27_1 122.94(19) . . ?
C19_1 C24_1 C26_1 110.8(2) . . ?
C19_1 C24_1 C25_1 111.1(2) . . ?
C26_1 C24_1 C25_1 110.75(19) . . ?
C29_1 C27_1 C23_1 111.96(19) . . ?
C29_1 C27_1 C28_1 110.0(2) . . ?
C23_1 C27_1 C28_1 110.35(19) . . ?
N3_1 C30_1 C31_1 123.67(19) . . ?
N3_1 C30_1 C33_1 119.1(2) . . ?
C31_1 C30_1 C33_1 117.14(19) . . ?
C30_1 C31_1 C32_1 128.05(19) . . ?
N4_1 C32_1 C31_1 123.17(19) . . ?
N4_1 C32_1 C34_1 121.04(18) . . ?
C31_1 C32_1 C34_1 115.77(18) . . ?
C36_1 C35_1 C40_1 121.1(2) . . ?
C36_1 C35_1 N3_1 120.39(18) . . ?
C40_1 C35_1 N3_1 118.50(19) . . ?
C37_1 C36_1 C35_1 118.1(2) . . ?
C37_1 C36_1 C41_1 120.2(2) . . ?
C35_1 C36_1 C41_1 121.66(19) . . ?
C38_1 C37_1 C36_1 121.6(2) . . ?
C39_1 C38_1 C37_1 119.7(2) . . ?
C38_1 C39_1 C40_1 121.3(2) . . ?
C39_1 C40_1 C35_1 118.0(2) . . ?
C39_1 C40_1 C44_1 119.8(2) . . ?
C35_1 C40_1 C44_1 122.1(2) . . ?
C42_1 C41_1 C36_1 109.83(18) . . ?
C42_1 C41_1 C43_1 109.85(19) . . ?
C36_1 C41_1 C43_1 113.17(18) . . ?
C40_1 C44_1 C45_1 111.2(2) . . ?
C40_1 C44_1 C46_1 112.5(2) . . ?
C45_1 C44_1 C46_1 110.9(2) . . ?
C48_1 C47_1 C52_1 121.47(18) . . ?
C48_1 C47_1 N4_1 120.57(17) . . ?
C52_1 C47_1 N4_1 117.95(18) . . ?
C49_1 C48_1 C47_1 117.84(19) . . ?
C49_1 C48_1 C53_1 118.81(19) . . ?
C47_1 C48_1 C53_1 123.34(18) . . ?
C50_1 C49_1 C48_1 121.2(2) . . ?
C51_1 C50_1 C49_1 120.1(2) . . ?
C50_1 C51_1 C52_1 121.6(2) . . ?
C51_1 C52_1 C47_1 117.7(2) . . ?
C51_1 C52_1 C56_1 121.06(19) . . ?
C47_1 C52_1 C56_1 121.18(18) . . ?
C48_1 C53_1 C54_1 110.05(17) . . ?
C48_1 C53_1 C55_1 112.86(18) . . ?
C54_1 C53_1 C55_1 109.63(18) . . ?
C52_1 C56_1 C57_1 113.37(19) . . ?
C52_1 C56_1 C58_1 110.81(18) . . ?
C57_1 C56_1 C58_1 110.00(19) . . ?
N5_1 C59_1 N6_1 105.30(16) . . ?
N5_1 C59_1 P1_1 121.56(14) . . ?
N6_1 C59_1 P1_1 133.13(15) . . ?
C61_1 C60_1 N5_1 106.21(18) . . ?
C61_1 C60_1 C64_1 131.6(2) . . ?
N5_1 C60_1 C64_1 122.17(19) . . ?
C60_1 C61_1 N6_1 107.21(18) . . ?
C60_1 C61_1 C65_1 130.4(2) . . ?
N6_1 C61_1 C65_1 122.39(19) . . ?
N2_2 Ga1_2 N1_2 96.77(7) . . ?
N2_2 Ga1_2 Cl1_2 99.52(5) . . ?
N1_2 Ga1_2 Cl1_2 99.49(5) . . ?
N2_2 Ga1_2 P1_2 121.58(5) . . ?
N1_2 Ga1_2 P1_2 115.92(5) . . ?
Cl1_2 Ga1_2 P1_2 119.10(2) . . ?
N4_2 Ga2_2 N3_2 92.39(7) . . ?
N4_2 Ga2_2 Cl2_2 101.06(5) . . ?
N3_2 Ga2_2 Cl2_2 99.84(5) . . ?
N4_2 Ga2_2 P2_2 123.21(5) . . ?
N3_2 Ga2_2 P2_2 115.96(5) . . ?
Cl2_2 Ga2_2 P2_2 119.08(2) . . ?
C59_2 P1_2 P2_2 109.99(6) . . ?
C59_2 P1_2 Ga1_2 93.53(6) . . ?
P2_2 P1_2 Ga1_2 105.42(3) . . ?
P1_2 P2_2 Ga2_2 96.41(3) . . ?
C1_2 N1_2 C6_2 119.04(15) . . ?
C1_2 N1_2 Ga1_2 119.07(13) . . ?
C6_2 N1_2 Ga1_2 121.86(12) . . ?
C3_2 N2_2 C18_2 120.94(16) . . ?
C3_2 N2_2 Ga1_2 119.18(13) . . ?
C18_2 N2_2 Ga1_2 119.49(12) . . ?
C30_2 N3_2 C35_2 118.78(16) . . ?
C30_2 N3_2 Ga2_2 121.62(14) . . ?
C35_2 N3_2 Ga2_2 119.29(12) . . ?
C32_2 N4_2 C47_2 117.49(17) . . ?
C32_2 N4_2 Ga2_2 120.93(14) . . ?
C47_2 N4_2 Ga2_2 121.52(13) . . ?
C59_2 N5_2 C60_2 110.63(16) . . ?
C59_2 N5_2 C62_2 125.57(17) . . ?
C60_2 N5_2 C62_2 123.68(17) . . ?
C59_2 N6_2 C61_2 110.79(16) . . ?
C59_2 N6_2 C63_2 126.31(17) . . ?
C61_2 N6_2 C63_2 122.82(16) . . ?
N1_2 C1_2 C2_2 123.83(17) . . ?
N1_2 C1_2 C4_2 119.54(17) . . ?
C2_2 C1_2 C4_2 116.60(17) . . ?
C1_2 C2_2 C3_2 128.75(18) . . ?
N2_2 C3_2 C2_2 124.16(18) . . ?
N2_2 C3_2 C5_2 120.09(18) . . ?
C2_2 C3_2 C5_2 115.74(18) . . ?
C7_2 C6_2 C11_2 121.37(17) . . ?
C7_2 C6_2 N1_2 118.01(17) . . ?
C11_2 C6_2 N1_2 120.61(17) . . ?
C8_2 C7_2 C6_2 118.35(19) . . ?
C8_2 C7_2 C12_2 119.68(18) . . ?
C6_2 C7_2 C12_2 121.94(17) . . ?
C9_2 C8_2 C7_2 121.06(19) . . ?
C10_2 C9_2 C8_2 119.90(19) . . ?
C9_2 C10_2 C11_2 121.42(19) . . ?
C10_2 C11_2 C6_2 117.88(18) . . ?
C10_2 C11_2 C15_2 119.10(18) . . ?
C6_2 C11_2 C15_2 122.98(17) . . ?
C13_2 C12_2 C7_2 111.80(19) . . ?
C13_2 C12_2 C14_2 110.75(18) . . ?
C7_2 C12_2 C14_2 111.21(18) . . ?
C11_2 C15_2 C16_2 111.79(17) . . ?
C11_2 C15_2 C17_2 111.79(16) . . ?
C16_2 C15_2 C17_2 109.59(17) . . ?
C23_2 C18_2 C19_2 121.30(18) . . ?
C23_2 C18_2 N2_2 120.46(18) . . ?
C19_2 C18_2 N2_2 118.10(17) . . ?
C20_2 C19_2 C18_2 118.3(2) . . ?
C20_2 C19_2 C24_2 120.5(2) . . ?
C18_2 C19_2 C24_2 121.13(18) . . ?
C21_2 C20_2 C19_2 120.5(2) . . ?
C22_2 C21_2 C20_2 120.4(2) . . ?
C21_2 C22_2 C23_2 121.8(2) . . ?
C22_2 C23_2 C18_2 117.7(2) . . ?
C22_2 C23_2 C27_2 118.17(19) . . ?
C18_2 C23_2 C27_2 124.15(18) . . ?
C26_2 C24_2 C25_2 110.4(2) . . ?
C26_2 C24_2 C19_2 112.3(2) . . ?
C25_2 C24_2 C19_2 113.93(19) . . ?
C23_2 C27_2 C28_2 111.28(18) . . ?
C23_2 C27_2 C29_2 111.27(18) . . ?
C28_2 C27_2 C29_2 109.13(18) . . ?
N3_2 C30_2 C31_2 123.55(19) . . ?
N3_2 C30_2 C33_2 120.11(19) . . ?
C31_2 C30_2 C33_2 116.30(18) . . ?
C32_2 C31_2 C30_2 128.08(19) . . ?
N4_2 C32_2 C31_2 123.35(19) . . ?
N4_2 C32_2 C34_2 119.55(19) . . ?
C31_2 C32_2 C34_2 117.06(19) . . ?
C36_2 C35_2 C40_2 121.87(19) . . ?
C36_2 C35_2 N3_2 120.27(18) . . ?
C40_2 C35_2 N3_2 117.86(18) . . ?
C37_2 C36_2 C35_2 117.8(2) . . ?
C37_2 C36_2 C41_2 119.20(19) . . ?
C35_2 C36_2 C41_2 122.97(18) . . ?
C38_2 C37_2 C36_2 121.3(2) . . ?
C39_2 C38_2 C37_2 120.0(2) . . ?
C38_2 C39_2 C40_2 121.6(2) . . ?
C39_2 C40_2 C35_2 117.4(2) . . ?
C39_2 C40_2 C44_2 120.1(2) . . ?
C35_2 C40_2 C44_2 122.39(19) . . ?
C36_2 C41_2 C43_2 110.12(17) . . ?
C36_2 C41_2 C42_2 112.63(18) . . ?
C43_2 C41_2 C42_2 109.43(18) . . ?
C40_2 C44_2 C46_2 113.2(2) . . ?
C40_2 C44_2 C45_2 110.48(19) . . ?
C46_2 C44_2 C45_2 111.2(2) . . ?
C52_2 C47_2 C48_2 120.9(2) . . ?
C52_2 C47_2 N4_2 118.70(19) . . ?
C48_2 C47_2 N4_2 120.40(19) . . ?
C49_2 C48_2 C47_2 118.0(2) . . ?
C49_2 C48_2 C53_2 119.9(2) . . ?
C47_2 C48_2 C53_2 122.13(19) . . ?
C50_2 C49_2 C48_2 121.4(2) . . ?
C51_2 C50_2 C49_2 119.6(2) . . ?
C50_2 C51_2 C52_2 121.8(2) . . ?
C51_2 C52_2 C47_2 118.4(2) . . ?
C51_2 C52_2 C56_2 119.4(2) . . ?
C47_2 C52_2 C56_2 122.1(2) . . ?
C48_2 C53_2 C54_2 112.6(2) . . ?
C48_2 C53_2 C55_2 110.07(19) . . ?
C54_2 C53_2 C55_2 110.41(19) . . ?
C52_2 C56_2 C58_2 111.3(2) . . ?
C52_2 C56_2 C57_2 111.0(2) . . ?
C58_2 C56_2 C57_2 110.4(2) . . ?
N6_2 C59_2 N5_2 105.46(16) . . ?
N6_2 C59_2 P1_2 133.01(15) . . ?
N5_2 C59_2 P1_2 121.53(14) . . ?
C61_2 C60_2 N5_2 106.60(17) . . ?
C61_2 C60_2 C64_2 130.8(2) . . ?
N5_2 C60_2 C64_2 122.57(19) . . ?
C60_2 C61_2 N6_2 106.48(17) . . ?
C60_2 C61_2 C65_2 131.3(2) . . ?
N6_2 C61_2 C65_2 122.19(19) . . ?

loop_
_geom_bond_atom_site_label_1
_geom_bond_atom_site_label_2
_geom_bond_distance
_geom_bond_site_symmetry_2
_geom_bond_publ_flag
Ga1_1 N1_1 1.9506(16) . ?
Ga1_1 N2_1 1.9722(17) . ?
Ga1_1 Cl1_1 2.2249(6) . ?
Ga1_1 P1_1 2.3328(7) . ?
Ga2_1 N3_1 1.9851(17) . ?
Ga2_1 N4_1 2.0167(17) . ?
Ga2_1 Cl2_1 2.2590(7) . ?
Ga2_1 P2_1 2.2747(6) . ?
P1_1 C59_1 1.862(2) . ?
P1_1 P2_1 2.1871(8) . ?
N1_1 C1_1 1.340(3) . ?
N1_1 C6_1 1.455(3) . ?
N2_1 C3_1 1.332(3) . ?
N2_1 C18_1 1.454(3) . ?
N3_1 C30_1 1.339(3) . ?
N3_1 C35_1 1.450(3) . ?
N4_1 C32_1 1.329(3) . ?
N4_1 C47_1 1.444(2) . ?
N5_1 C59_1 1.354(2) . ?
N5_1 C60_1 1.389(3) . ?
N5_1 C62_1 1.471(3) . ?
N6_1 C59_1 1.359(2) . ?
N6_1 C61_1 1.386(3) . ?
N6_1 C63_1 1.469(3) . ?
C1_1 C2_1 1.409(3) . ?
C1_1 C4_1 1.511(3) . ?
C2_1 C3_1 1.394(3) . ?
C3_1 C5_1 1.520(3) . ?
C6_1 C11_1 1.405(3) . ?
C6_1 C7_1 1.412(3) . ?
C7_1 C8_1 1.398(3) . ?
C7_1 C12_1 1.519(3) . ?
C8_1 C9_1 1.385(3) . ?
C9_1 C10_1 1.378(3) . ?
C10_1 C11_1 1.394(3) . ?
C11_1 C15_1 1.518(3) . ?
C12_1 C13_1 1.529(3) . ?
C12_1 C14_1 1.537(3) . ?
C15_1 C16_1 1.538(3) . ?
C15_1 C17_1 1.540(3) . ?
C18_1 C23_1 1.406(3) . ?
C18_1 C19_1 1.410(3) . ?
C19_1 C20_1 1.396(3) . ?
C19_1 C24_1 1.517(3) . ?
C20_1 C21_1 1.372(4) . ?
C21_1 C22_1 1.382(3) . ?
C22_1 C23_1 1.398(3) . ?
C23_1 C27_1 1.532(3) . ?
C24_1 C26_1 1.529(3) . ?
C24_1 C25_1 1.532(3) . ?
C27_1 C29_1 1.520(4) . ?
C27_1 C28_1 1.546(3) . ?
C30_1 C31_1 1.394(3) . ?
C30_1 C33_1 1.521(3) . ?
C31_1 C32_1 1.416(3) . ?
C32_1 C34_1 1.510(3) . ?
C35_1 C36_1 1.404(3) . ?
C35_1 C40_1 1.411(3) . ?
C36_1 C37_1 1.392(3) . ?
C36_1 C41_1 1.528(3) . ?
C37_1 C38_1 1.382(3) . ?
C38_1 C39_1 1.374(4) . ?
C39_1 C40_1 1.400(3) . ?
C40_1 C44_1 1.517(3) . ?
C41_1 C42_1 1.527(3) . ?
C41_1 C43_1 1.537(3) . ?
C44_1 C45_1 1.517(3) . ?
C44_1 C46_1 1.541(4) . ?
C47_1 C48_1 1.404(3) . ?
C47_1 C52_1 1.421(3) . ?
C48_1 C49_1 1.403(3) . ?
C48_1 C53_1 1.525(3) . ?
C49_1 C50_1 1.387(3) . ?
C50_1 C51_1 1.375(3) . ?
C51_1 C52_1 1.394(3) . ?
C52_1 C56_1 1.525(3) . ?
C53_1 C54_1 1.536(3) . ?
C53_1 C55_1 1.538(3) . ?
C56_1 C57_1 1.531(3) . ?
C56_1 C58_1 1.535(3) . ?
C60_1 C61_1 1.358(3) . ?
C60_1 C64_1 1.491(3) . ?
C61_1 C65_1 1.496(3) . ?
Ga1_2 N2_2 1.9551(16) . ?
Ga1_2 N1_2 1.9714(15) . ?
Ga1_2 Cl1_2 2.2113(6) . ?
Ga1_2 P1_2 2.3433(6) . ?
Ga2_2 N4_2 2.0023(17) . ?
Ga2_2 N3_2 2.0113(16) . ?
Ga2_2 Cl2_2 2.2579(6) . ?
Ga2_2 P2_2 2.2695(7) . ?
P1_2 C59_2 1.864(2) . ?
P1_2 P2_2 2.1835(8) . ?
N1_2 C1_2 1.341(2) . ?
N1_2 C6_2 1.446(2) . ?
N2_2 C3_2 1.331(2) . ?
N2_2 C18_2 1.455(2) . ?
N3_2 C30_2 1.329(3) . ?
N3_2 C35_2 1.447(3) . ?
N4_2 C32_2 1.341(3) . ?
N4_2 C47_2 1.448(3) . ?
N5_2 C59_2 1.358(2) . ?
N5_2 C60_2 1.391(3) . ?
N5_2 C62_2 1.470(3) . ?
N6_2 C59_2 1.351(2) . ?
N6_2 C61_2 1.394(3) . ?
N6_2 C63_2 1.466(3) . ?
C1_2 C2_2 1.391(3) . ?
C1_2 C4_2 1.508(3) . ?
C2_2 C3_2 1.410(3) . ?
C3_2 C5_2 1.506(3) . ?
C6_2 C7_2 1.410(3) . ?
C6_2 C11_2 1.410(3) . ?
C7_2 C8_2 1.396(3) . ?
C7_2 C12_2 1.531(3) . ?
C8_2 C9_2 1.388(3) . ?
C9_2 C10_2 1.386(3) . ?
C10_2 C11_2 1.399(3) . ?
C11_2 C15_2 1.521(3) . ?
C12_2 C13_2 1.525(3) . ?
C12_2 C14_2 1.531(3) . ?
C15_2 C16_2 1.528(3) . ?
C15_2 C17_2 1.539(3) . ?
C18_2 C23_2 1.408(3) . ?
C18_2 C19_2 1.411(3) . ?
C19_2 C20_2 1.394(3) . ?
C19_2 C24_2 1.530(3) . ?
C20_2 C21_2 1.390(3) . ?
C21_2 C22_2 1.366(3) . ?
C22_2 C23_2 1.394(3) . ?
C23_2 C27_2 1.519(3) . ?
C24_2 C26_2 1.510(4) . ?
C24_2 C25_2 1.518(3) . ?
C27_2 C28_2 1.538(3) . ?
C27_2 C29_2 1.543(3) . ?
C30_2 C31_2 1.408(3) . ?
C30_2 C33_2 1.520(3) . ?
C31_2 C32_2 1.397(3) . ?
C32_2 C34_2 1.519(3) . ?
C35_2 C36_2 1.409(3) . ?
C35_2 C40_2 1.415(3) . ?
C36_2 C37_2 1.400(3) . ?
C36_2 C41_2 1.522(3) . ?
C37_2 C38_2 1.385(3) . ?
C38_2 C39_2 1.384(3) . ?
C39_2 C40_2 1.399(3) . ?
C40_2 C44_2 1.522(3) . ?
C41_2 C43_2 1.531(3) . ?
C41_2 C42_2 1.535(3) . ?
C44_2 C46_2 1.527(3) . ?
C44_2 C45_2 1.537(3) . ?
C47_2 C52_2 1.407(3) . ?
C47_2 C48_2 1.414(3) . ?
C48_2 C49_2 1.401(3) . ?
C48_2 C53_2 1.513(3) . ?
C49_2 C50_2 1.384(4) . ?
C50_2 C51_2 1.378(4) . ?
C51_2 C52_2 1.390(3) . ?
C52_2 C56_2 1.525(3) . ?
C53_2 C54_2 1.532(3) . ?
C53_2 C55_2 1.532(3) . ?
C56_2 C58_2 1.527(4) . ?
C56_2 C57_2 1.541(3) . ?
C60_2 C61_2 1.363(3) . ?
C60_2 C64_2 1.486(3) . ?
C61_2 C65_2 1.484(3) . ?
